data_1526405
loop_
_publ_author_name
'Ruiz, A.I.'
'Ezquerra, T.A.'
'Pico, C.'
'Lopez, M.L.'
'Veiga, M.L.'

_publ_section_title
;
 Electrical behaviour of the system La1.33 Nax Mnx Ti2-x O6 (x = 0.66,
 0.55 and 0.44)
;
_journal_name_full 'International Journal of Inorganic Materials'
_journal_page_first 655
_journal_page_last 659
_journal_volume 3
_journal_year 2001
_chemical_formula_sum 'La1.33 Mn0.44 Na0.44 O6 Ti1.56'
_chemical_name_systematic 'La1.33 Na0.44 Mn0.44 Ti1.56 O6'
_space_group_IT_number 167
_symmetry_space_group_name_Hall '-R 3 2"c'
_symmetry_space_group_name_H-M 'R -3 c :H'
_cell_angle_alpha 90
_cell_angle_beta 90
_cell_angle_gamma 120
_cell_formula_units_Z 3
_cell_length_a 5.4975
_cell_length_b 5.4975
_cell_length_c 13.433
_cell_volume 351.588
_citation_journal_id_ASTM IJIMCR
_cod_data_source_file Ruiz_IJIMCR_2001_1055.cif
_cod_data_source_block La1.33Mn0.44Na0.44O6Ti1.56
_cod_database_code 1526405

loop_
_symmetry_equiv_pos_as_xyz
x,y,z
-y,x-y,z
-x+y,-x,z
y,x,-z+1/2
-x,-x+y,-z+1/2
x-y,-y,-z+1/2
-x,-y,-z
y,-x+y,-z
x-y,x,-z
-y,-x,z-1/2
x,x-y,z-1/2
-x+y,y,z-1/2
x+2/3,y+1/3,z+1/3
-y+2/3,x-y+1/3,z+1/3
-x+y+2/3,-x+1/3,z+1/3
y+2/3,x+1/3,-z+5/6
-x+2/3,-x+y+1/3,-z+5/6
x-y+2/3,-y+1/3,-z+5/6
-x+2/3,-y+1/3,-z+1/3
y+2/3,-x+y+1/3,-z+1/3
x-y+2/3,x+1/3,-z+1/3
-y+2/3,-x+1/3,z-1/6
x+2/3,x-y+1/3,z-1/6
-x+y+2/3,y+1/3,z-1/6
x+1/3,y+2/3,z+2/3
-y+1/3,x-y+2/3,z+2/3
-x+y+1/3,-x+2/3,z+2/3
y+1/3,x+2/3,-z+7/6
-x+1/3,-x+y+2/3,-z+7/6
x-y+1/3,-y+2/3,-z+7/6
-x+1/3,-y+2/3,-z+2/3
y+1/3,-x+y+2/3,-z+2/3
x-y+1/3,x+2/3,-z+2/3
-y+1/3,-x+2/3,z+1/6
x+1/3,x-y+2/3,z+1/6
-x+y+1/3,y+2/3,z+1/6

loop_
_atom_site_label
_atom_site_type_symbol
_atom_site_fract_x
_atom_site_fract_y
_atom_site_fract_z
_atom_site_occupancy
_atom_site_U_iso_or_equiv
Mn1 Mn+3 0 0 0 0.195 0.0
Mn2 Mn+4 0 0 0 0.025 0.0
Ti1 Ti+3 0 0 0 0.78 0.0
Na1 Na+1 0 0 0.25 0.22 0.0
La1 La+3 0 0 0.25 0.665 0.0
O1 O-2 0.4654 0 0.25 1 0.0
